data_4331107
loop_
_publ_author_name
'Mark Feyand'
'Annika H\"ubner'
'Andr\'e Rothkirch'
'David S. Wragg'
'Norbert Stock'

_publ_section_title
;
 Copper Phosphonatoethanesulfonates: Temperature Dependent in Situ Energy
 Dispersive X-ray Diffraction Study and Influence of the pH on the Crystal
 Structures
;
_journal_name_full 'Inorganic Chemistry'
_journal_page_first 12540
_journal_page_last 12547
_journal_paper_doi 10.1021/ic301976s
_journal_volume 51
_journal_year 2012
_chemical_formula_sum 'C2 H8 Cu Na O8 P S'
_chemical_formula_weight 309.64
_chemical_name_systematic
; 
 ? 
;
_space_group_IT_number 14
_symmetry_cell_setting monoclinic
_symmetry_space_group_name_Hall '-P 2ybc'
_symmetry_space_group_name_H-M 'P 1 21/c 1'
_atom_sites_solution_hydrogens geom
_atom_sites_solution_primary direct
_atom_sites_solution_secondary difmap
_audit_creation_method SHELXL-97
_cell_angle_alpha 90.00
_cell_angle_beta 92.41(3)
_cell_angle_gamma 90.00
_cell_formula_units_Z 4
_cell_length_a 14.757(3)
_cell_length_b 7.6906(15)
_cell_length_c 7.4812(15)
_cell_measurement_temperature 296(2)
_cell_volume 848.3(3)
_computing_structure_refinement 'SHELXL-97 (Sheldrick, 1997)'
_computing_structure_solution 'SHELXS-97 (Sheldrick, 1990)'
_diffrn_ambient_temperature 296(2)
_diffrn_measured_fraction_theta_full 0.917
_diffrn_measured_fraction_theta_max 0.917
_diffrn_radiation_monochromator graphite
_diffrn_radiation_source 'fine-focus sealed tube'
_diffrn_radiation_type MoK\a
_diffrn_radiation_wavelength 0.71073
_diffrn_reflns_av_R_equivalents 0.0945
_diffrn_reflns_av_sigmaI/netI 0.0681
_diffrn_reflns_limit_h_max 19
_diffrn_reflns_limit_h_min -19
_diffrn_reflns_limit_k_max 10
_diffrn_reflns_limit_k_min -10
_diffrn_reflns_limit_l_max 10
_diffrn_reflns_limit_l_min -9
_diffrn_reflns_number 7170
_diffrn_reflns_theta_full 28.99
_diffrn_reflns_theta_max 28.99
_diffrn_reflns_theta_min 2.76
_exptl_absorpt_coefficient_mu 3.076
_exptl_absorpt_correction_T_max 0.9699
_exptl_absorpt_correction_T_min 0.7693
_exptl_absorpt_correction_type multi-scan
_exptl_crystal_colour Blue
_exptl_crystal_density_diffrn 2.425
_exptl_crystal_description Plate
_exptl_crystal_F_000 620
_exptl_crystal_size_max 0.09
_exptl_crystal_size_mid 0.09
_exptl_crystal_size_min 0.01
_refine_diff_density_max 1.922
_refine_diff_density_min -1.148
_refine_diff_density_rms 0.146
_refine_ls_extinction_method none
_refine_ls_goodness_of_fit_ref 0.891
_refine_ls_hydrogen_treatment calculated
_refine_ls_matrix_type full
_refine_ls_number_parameters 127
_refine_ls_number_reflns 2073
_refine_ls_number_restraints 0
_refine_ls_restrained_S_all 0.891
_refine_ls_R_factor_all 0.0514
_refine_ls_R_factor_gt 0.0405
_refine_ls_shift/su_max 0.001
_refine_ls_shift/su_mean 0.000
_refine_ls_structure_factor_coef Fsqd
_refine_ls_weighting_details 'calc w=1/[\s^2^(Fo^2^)+(0.1000P)^2^+0.0000P] where P=(Fo^2^+2Fc^2^)/3'
_refine_ls_weighting_scheme calc
_refine_ls_wR_factor_gt 0.1206
_refine_ls_wR_factor_ref 0.1288
_reflns_number_gt 1693
_reflns_number_total 2073
_reflns_threshold_expression >2sigma(I)
_cod_data_source_file ic301976s_si_002.cif
_cod_data_source_block c:\ek\cu5\outneu
_cod_database_code 4331107

loop_
_symmetry_equiv_pos_as_xyz
'x, y, z'
'-x, y+1/2, -z+1/2'
'-x, -y, -z'
'x, -y-1/2, z-1/2'

loop_
_atom_site_label
_atom_site_type_symbol
_atom_site_fract_x
_atom_site_fract_y
_atom_site_fract_z
_atom_site_U_iso_or_equiv
_atom_site_adp_type
_atom_site_occupancy
_atom_site_symmetry_multiplicity
_atom_site_calc_flag
_atom_site_refinement_flags
Cu6 Cu 0.47329(3) 0.80804(5) 0.06083(5) 0.01647(17) Uani 1 1 d .
P3 P 0.60553(6) 0.55148(10) -0.15008(11) 0.0140(2) Uani 1 1 d .
S3 S 0.87723(7) 0.45689(15) -0.33832(15) 0.0339(3) Uani 1 1 d .
O1 O 0.36805(16) 0.9330(3) 0.1613(3) 0.0206(5) Uani 1 1 d .
H3 H 0.3781 0.9374 0.2881 0.025 Uiso 1 1 d R
H4 H 0.3785 1.0463 0.1453 0.025 Uiso 1 1 d R
O2 O 0.60021(16) 0.3988(3) -0.0195(3) 0.0179(5) Uani 1 1 d .
O3 O 0.57621(17) 0.7239(3) -0.0669(4) 0.0225(6) Uani 1 1 d .
O4 O 0.55092(16) 0.5093(3) -0.3246(3) 0.0187(5) Uani 1 1 d .
C1 C 0.7218(2) 0.5835(5) -0.2017(5) 0.0225(7) Uani 1 1 d .
H1B H 0.7250 0.6717 -0.2940 0.027 Uiso 1 1 calc R
H1A H 0.7550 0.6260 -0.0960 0.027 Uiso 1 1 calc R
O5 O 0.9320(2) 0.5269(5) -0.1876(5) 0.0489(9) Uani 1 1 d .
O6 O 0.8688(3) 0.5801(6) -0.4812(5) 0.0592(11) Uani 1 1 d .
O7 O 0.9115(3) 0.2881(5) -0.3955(7) 0.0664(13) Uani 1 1 d .
C2 C 0.7668(2) 0.4164(5) -0.2661(6) 0.0276(8) Uani 1 1 d .
H2B H 0.7302 0.3668 -0.3639 0.033 Uiso 1 1 calc R
H2A H 0.7699 0.3324 -0.1693 0.033 Uiso 1 1 calc R
Na6 Na 0.96578(13) 0.6931(3) 0.0710(3) 0.0523(6) Uani 1 1 d .
O8 O 0.8411(3) 0.5356(6) 0.1689(6) 0.0691(12) Uani 1 1 d .
H5 H 0.8635 0.4219 0.1567 0.083 Uiso 1 1 d R
H6 H 0.8428 0.5479 0.2946 0.083 Uiso 1 1 d R

loop_
_atom_site_aniso_label
_atom_site_aniso_U_11
_atom_site_aniso_U_22
_atom_site_aniso_U_33
_atom_site_aniso_U_23
_atom_site_aniso_U_13
_atom_site_aniso_U_12
Cu6 0.0170(2) 0.0134(2) 0.0191(3) -0.00211(14) 0.00162(17) -0.00066(14)
P3 0.0137(4) 0.0123(4) 0.0160(4) -0.0003(3) 0.0006(3) 0.0005(3)
S3 0.0190(5) 0.0463(7) 0.0369(6) -0.0016(5) 0.0058(4) 0.0040(4)
O1 0.0188(12) 0.0219(12) 0.0212(12) -0.0018(10) 0.0032(10) 0.0007(9)
O2 0.0211(12) 0.0143(11) 0.0181(12) 0.0021(9) -0.0008(9) -0.0018(9)
O3 0.0237(13) 0.0129(11) 0.0315(15) -0.0045(10) 0.0078(11) -0.0014(9)
O4 0.0203(12) 0.0183(11) 0.0172(12) -0.0003(9) -0.0026(9) 0.0009(9)
C1 0.0151(15) 0.0218(17) 0.031(2) -0.0014(14) 0.0041(14) 0.0002(13)
O5 0.0240(15) 0.071(2) 0.052(2) -0.0078(18) -0.0031(14) -0.0024(15)
O6 0.045(2) 0.079(3) 0.054(2) 0.025(2) 0.0118(18) -0.0038(19)
O7 0.038(2) 0.066(3) 0.098(4) -0.029(2) 0.030(2) 0.0070(18)
C2 0.0176(17) 0.030(2) 0.036(2) -0.0064(16) 0.0052(15) 0.0018(14)
Na6 0.0355(11) 0.0633(16) 0.0585(16) 0.0044(10) 0.0057(10) 0.0019(9)
O8 0.085(3) 0.074(3) 0.048(2) 0.012(2) 0.006(2) 0.009(2)

loop_
_atom_type_symbol
_atom_type_description
_atom_type_scat_dispersion_real
_atom_type_scat_dispersion_imag
_atom_type_scat_source
C C 0.0033 0.0016 'International Tables Vol C Tables 4.2.6.8 and 6.1.1.4'
H H 0.0000 0.0000 'International Tables Vol C Tables 4.2.6.8 and 6.1.1.4'
O O 0.0106 0.0060 'International Tables Vol C Tables 4.2.6.8 and 6.1.1.4'
Na Na 0.0362 0.0249 'International Tables Vol C Tables 4.2.6.8 and 6.1.1.4'
P P 0.1023 0.0942 'International Tables Vol C Tables 4.2.6.8 and 6.1.1.4'
S S 0.1246 0.1234 'International Tables Vol C Tables 4.2.6.8 and 6.1.1.4'
Cu Cu 0.3201 1.2651 'International Tables Vol C Tables 4.2.6.8 and 6.1.1.4'

loop_
_geom_angle_atom_site_label_1
_geom_angle_atom_site_label_2
_geom_angle_atom_site_label_3
_geom_angle
_geom_angle_site_symmetry_1
_geom_angle_site_symmetry_3
O3 Cu6 O2 95.28(10) . 3_665
O3 Cu6 O4 89.95(10) . 4_576
O2 Cu6 O4 163.07(10) 3_665 4_576
O3 Cu6 O1 169.20(10) . .
O2 Cu6 O1 90.93(10) 3_665 .
O4 Cu6 O1 86.60(10) 4_576 .
O3 Cu6 O4 86.95(10) . 2_654
O2 Cu6 O4 110.56(9) 3_665 2_654
O4 Cu6 O4 85.75(9) 4_576 2_654
O1 Cu6 O4 82.59(10) . 2_654
O2 P3 O3 112.40(14) . .
O2 P3 O4 109.90(13) . .
O3 P3 O4 112.28(14) . .
O2 P3 C1 108.57(16) . .
O3 P3 C1 104.91(15) . .
O4 P3 C1 108.54(16) . .
O6 S3 O5 111.1(2) . .
O6 S3 O7 112.9(3) . .
O5 S3 O7 111.5(3) . .
O6 S3 C2 107.1(2) . .
O5 S3 C2 108.4(2) . .
O7 S3 C2 105.5(2) . .
O6 S3 Na6 43.99(18) . 4_575
O5 S3 Na6 67.79(16) . 4_575
O7 S3 Na6 123.76(18) . 4_575
C2 S3 Na6 128.83(15) . 4_575
O6 S3 Na6 137.86(16) . 3_765
O5 S3 Na6 44.86(15) . 3_765
O7 S3 Na6 67.3(2) . 3_765
C2 S3 Na6 113.38(15) . 3_765
Na6 S3 Na6 98.60(5) 4_575 3_765
P3 O2 Cu6 124.72(14) . 3_665
P3 O3 Cu6 136.72(15) . .
P3 O4 Cu6 119.30(13) . 4_575
P3 O4 Cu6 145.96(14) . 2_644
Cu6 O4 Cu6 94.25(9) 4_575 2_644
C2 C1 P3 112.6(3) . .
S3 O5 Na6 157.6(2) . .
S3 O5 Na6 109.8(2) . 3_765
Na6 O5 Na6 88.61(13) . 3_765
S3 O5 Na6 84.04(17) . 4_575
Na6 O5 Na6 94.21(12) . 4_575
Na6 O5 Na6 129.30(14) 3_765 4_575
S3 O6 Na6 110.2(2) . 4_575
S3 O7 Na6 135.2(3) . 2_744
S3 O7 Na6 85.7(2) . 3_765
Na6 O7 Na6 90.79(15) 2_744 3_765
C1 C2 S3 111.5(3) . .
O6 Na6 O8 87.34(16) 4_576 .
O6 Na6 O5 99.47(15) 4_576 .
O8 Na6 O5 80.46(15) . .
O6 Na6 O7 99.00(17) 4_576 2_754
O8 Na6 O7 161.8(2) . 2_754
O5 Na6 O7 81.61(17) . 2_754
O6 Na6 O5 168.47(17) 4_576 3_765
O8 Na6 O5 90.67(16) . 3_765
O5 Na6 O5 91.39(13) . 3_765
O7 Na6 O5 86.34(15) 2_754 3_765
O6 Na6 O5 53.76(12) 4_576 4_576
O8 Na6 O5 91.81(15) . 4_576
O5 Na6 O5 152.70(15) . 4_576
O7 Na6 O5 105.78(15) 2_754 4_576
O5 Na6 O5 115.01(10) 3_765 4_576
O6 Na6 O7 117.37(15) 4_576 3_765
O8 Na6 O7 103.25(16) . 3_765
O5 Na6 O7 143.01(13) . 3_765
O7 Na6 O7 89.09(15) 2_754 3_765
O5 Na6 O7 52.16(11) 3_765 3_765
O5 Na6 O7 64.21(11) 4_576 3_765
O6 Na6 S3 25.84(10) 4_576 4_576
O8 Na6 S3 92.11(13) . 4_576
O5 Na6 S3 125.32(12) . 4_576
O7 Na6 S3 101.06(13) 2_754 4_576
O5 Na6 S3 143.13(12) 3_765 4_576
O5 Na6 S3 28.17(7) 4_576 4_576
O7 Na6 S3 91.56(10) 3_765 4_576
O6 Na6 S3 144.40(13) 4_576 3_765
O8 Na6 S3 100.07(13) . 3_765
O5 Na6 S3 116.06(12) . 3_765
O7 Na6 S3 84.75(13) 2_754 3_765
O5 Na6 S3 25.37(8) 3_765 3_765
O5 Na6 S3 91.01(9) 4_576 3_765
O7 Na6 S3 27.04(7) 3_765 3_765
S3 Na6 S3 118.58(8) 4_576 3_765
O6 Na6 Na6 145.64(15) 4_576 3_765
O8 Na6 Na6 83.76(14) . 3_765
O5 Na6 Na6 46.33(10) . 3_765
O7 Na6 Na6 81.40(14) 2_754 3_765
O5 Na6 Na6 45.05(10) 3_765 3_765
O5 Na6 Na6 159.22(14) 4_576 3_765
O7 Na6 Na6 96.98(11) 3_765 3_765
S3 Na6 Na6 171.17(11) 4_576 3_765
S3 Na6 Na6 69.95(7) 3_765 3_765
O6 Na6 Na6 88.11(12) 4_576 4_576
O8 Na6 Na6 77.38(12) . 4_576
O5 Na6 Na6 156.21(13) . 4_576
O7 Na6 Na6 119.68(15) 2_754 4_576
O5 Na6 Na6 80.37(10) 3_765 4_576
O5 Na6 Na6 37.68(9) 4_576 4_576
O7 Na6 Na6 38.57(8) 3_765 4_576
S3 Na6 Na6 64.48(7) 4_576 4_576
S3 Na6 Na6 60.32(5) 3_765 4_576
Na6 Na6 Na6 121.79(11) 3_765 4_576
O6 Na6 Na6 71.61(12) 4_576 4_575
O8 Na6 Na6 116.98(12) . 4_575
O5 Na6 Na6 48.11(10) . 4_575
O7 Na6 Na6 50.65(13) 2_754 4_575
O5 Na6 Na6 119.18(11) 3_765 4_575
O5 Na6 Na6 116.70(12) 4_576 4_575
O7 Na6 Na6 139.44(10) 3_765 4_575
S3 Na6 Na6 91.88(8) 4_576 4_575
S3 Na6 Na6 131.21(5) 3_765 4_575
Na6 Na6 Na6 83.11(9) 3_765 4_575
Na6 Na6 Na6 153.67(12) 4_576 4_575

loop_
_geom_bond_atom_site_label_1
_geom_bond_atom_site_label_2
_geom_bond_distance
_geom_bond_site_symmetry_2
Cu6 O3 1.939(3) .
Cu6 O2 1.943(2) 3_665
Cu6 O4 1.984(2) 4_576
Cu6 O1 2.000(2) .
Cu6 O4 2.365(2) 2_654
P3 O2 1.532(2) .
P3 O3 1.535(2) .
P3 O4 1.540(2) .
P3 C1 1.791(3) .
S3 O6 1.430(4) .
S3 O5 1.462(3) .
S3 O7 1.464(4) .
S3 C2 1.765(4) .
S3 Na6 3.080(2) 4_575
S3 Na6 3.211(3) 3_765
O2 Cu6 1.943(2) 3_665
O4 Cu6 1.984(2) 4_575
O4 Cu6 2.365(2) 2_644
C1 C2 1.534(5) .
O5 Na6 2.355(4) .
O5 Na6 2.406(4) 3_765
O5 Na6 2.867(4) 4_575
O6 Na6 2.279(5) 4_575
O7 Na6 2.395(4) 2_744
O7 Na6 2.971(6) 3_765
Na6 O6 2.279(5) 4_576
Na6 O8 2.346(5) .
Na6 O7 2.395(4) 2_754
Na6 O5 2.406(4) 3_765
Na6 O5 2.867(4) 4_576
Na6 O7 2.971(6) 3_765
Na6 S3 3.080(2) 4_576
Na6 S3 3.211(3) 3_765
Na6 Na6 3.326(4) 3_765
Na6 Na6 3.8416(12) 4_576
Na6 Na6 3.8416(12) 4_575

loop_
_geom_torsion_atom_site_label_1
_geom_torsion_atom_site_label_2
_geom_torsion_atom_site_label_3
_geom_torsion_atom_site_label_4
_geom_torsion
_geom_torsion_site_symmetry_1
_geom_torsion_site_symmetry_4
O3 P3 O2 Cu6 120.87(17) . 3_665
O4 P3 O2 Cu6 -4.9(2) . 3_665
C1 P3 O2 Cu6 -123.52(19) . 3_665
O2 P3 O3 Cu6 -51.1(3) . .
O4 P3 O3 Cu6 73.5(3) . .
C1 P3 O3 Cu6 -168.9(2) . .
O2 Cu6 O3 P3 -9.2(3) 3_665 .
O4 Cu6 O3 P3 154.7(3) 4_576 .
O1 Cu6 O3 P3 -134.0(5) . .
O4 Cu6 O3 P3 -119.6(3) 2_654 .
O2 P3 O4 Cu6 137.80(15) . 4_575
O3 P3 O4 Cu6 11.9(2) . 4_575
C1 P3 O4 Cu6 -103.60(18) . 4_575
O2 P3 O4 Cu6 -52.9(3) . 2_644
O3 P3 O4 Cu6 -178.8(2) . 2_644
C1 P3 O4 Cu6 65.7(3) . 2_644
O2 P3 C1 C2 52.7(3) . .
O3 P3 C1 C2 173.1(3) . .
O4 P3 C1 C2 -66.7(3) . .
O6 S3 O5 Na6 78.7(7) . .
O7 S3 O5 Na6 -154.4(6) . .
C2 S3 O5 Na6 -38.7(7) . .
Na6 S3 O5 Na6 86.6(6) 4_575 .
Na6 S3 O5 Na6 -143.7(7) 3_765 .
O6 S3 O5 Na6 -137.6(2) . 3_765
O7 S3 O5 Na6 -10.7(3) . 3_765
C2 S3 O5 Na6 105.0(2) . 3_765
Na6 S3 O5 Na6 -129.73(18) 4_575 3_765
O6 S3 O5 Na6 -7.9(2) . 4_575
O7 S3 O5 Na6 119.0(2) . 4_575
C2 S3 O5 Na6 -125.30(17) . 4_575
Na6 S3 O5 Na6 129.73(18) 3_765 4_575
O5 S3 O6 Na6 10.6(3) . 4_575
O7 S3 O6 Na6 -115.5(2) . 4_575
C2 S3 O6 Na6 128.8(2) . 4_575
Na6 S3 O6 Na6 -34.5(4) 3_765 4_575
O6 S3 O7 Na6 47.4(5) . 2_744
O5 S3 O7 Na6 -78.5(5) . 2_744
C2 S3 O7 Na6 164.0(4) . 2_744
Na6 S3 O7 Na6 -1.6(5) 4_575 2_744
Na6 S3 O7 Na6 -86.7(4) 3_765 2_744
O6 S3 O7 Na6 134.09(19) . 3_765
O5 S3 O7 Na6 8.2(2) . 3_765
C2 S3 O7 Na6 -109.29(17) . 3_765
Na6 S3 O7 Na6 85.2(2) 4_575 3_765
P3 C1 C2 S3 173.74(19) . .
O6 S3 C2 C1 -59.4(4) . .
O5 S3 C2 C1 60.6(4) . .
O7 S3 C2 C1 -179.9(3) . .
Na6 S3 C2 C1 -15.3(4) 4_575 .
Na6 S3 C2 C1 108.5(3) 3_765 .
S3 O5 Na6 O6 -30.0(7) . 4_576
Na6 O5 Na6 O6 -176.10(17) 3_765 4_576
Na6 O5 Na6 O6 54.59(17) 4_575 4_576
S3 O5 Na6 O8 55.7(6) . .
Na6 O5 Na6 O8 -90.45(16) 3_765 .
Na6 O5 Na6 O8 140.24(15) 4_575 .
S3 O5 Na6 O7 -127.8(6) . 2_754
Na6 O5 Na6 O7 86.09(15) 3_765 2_754
Na6 O5 Na6 O7 -43.21(14) 4_575 2_754
S3 O5 Na6 O5 146.1(7) . 3_765
Na6 O5 Na6 O5 0.0 3_765 3_765
Na6 O5 Na6 O5 -129.31(14) 4_575 3_765
S3 O5 Na6 O5 -19.5(9) . 4_576
Na6 O5 Na6 O5 -165.6(3) 3_765 4_576
Na6 O5 Na6 O5 65.1(4) 4_575 4_576
S3 O5 Na6 O7 155.1(5) . 3_765
Na6 O5 Na6 O7 9.0(3) 3_765 3_765
Na6 O5 Na6 O7 -120.4(2) 4_575 3_765
S3 O5 Na6 S3 -30.1(7) . 4_576
Na6 O5 Na6 S3 -176.25(14) 3_765 4_576
Na6 O5 Na6 S3 54.44(17) 4_575 4_576
S3 O5 Na6 S3 152.3(6) . 3_765
Na6 O5 Na6 S3 6.17(13) 3_765 3_765
Na6 O5 Na6 S3 -123.14(8) 4_575 3_765
S3 O5 Na6 Na6 146.1(7) . 3_765
Na6 O5 Na6 Na6 -129.31(14) 4_575 3_765
S3 O5 Na6 Na6 77.2(7) . 4_576
Na6 O5 Na6 Na6 -68.9(3) 3_765 4_576
Na6 O5 Na6 Na6 161.8(2) 4_575 4_576
S3 O5 Na6 Na6 -84.6(6) . 4_575
Na6 O5 Na6 Na6 129.31(14) 3_765 4_575
